data_4513862
loop_
_publ_author_name
'Bertini, Federica'
'Gorgas, Nikolaus'
'St\"oger, Berthold'
'Peruzzini, Maurizio'
'Veiros, Luis F.'
'Kirchner, Karl'
'Gonsalvi, Luca'

_publ_section_title
;
 Efficient and Mild Carbon Dioxide Hydrogenation to Formate Catalyzed by
 Fe(II) Hydrido Carbonyl Complexes Bearing 2,6-(Diaminopyridyl)diphosphine
 Pincer Ligands
;
_journal_name_full 'ACS Catalysis'
_journal_page_first 2889
_journal_paper_doi 10.1021/acscatal.6b00416
_journal_year 2016
_chemical_formula_moiety 'C21 H39 Fe1 N3 O3 P2'
_chemical_formula_sum 'C21 H39 Fe N3 O3 P2'
_chemical_formula_weight 499.4
_chemical_name_systematic ' ?'
_space_group_IT_number 14
_symmetry_cell_setting monoclinic
_symmetry_Int_Tables_number 14
_symmetry_space_group_name_Hall '-P 2ybc'
_symmetry_space_group_name_H-M 'P 1 21/c 1'
_audit_creation_method 'Jana2006 Version : 26/11/2015'
_cell_angle_alpha 90
_cell_angle_beta 96.634(3)
_cell_angle_gamma 90
_cell_formula_units_Z 8
_cell_length_a 15.1403(15)
_cell_length_b 23.600(3)
_cell_length_c 14.0883(16)
_cell_measurement_reflns_used 9890
_cell_measurement_temperature 100
_cell_measurement_theta_max 30.0
_cell_measurement_theta_min 2.2
_cell_volume 5000.2(10)
_diffrn_ambient_temperature 100
_diffrn_measured_fraction_theta_full 1
_diffrn_measured_fraction_theta_max 1
_diffrn_measurement_device 'four-circle diffractometer'
_diffrn_measurement_device_type 'Bruker KAPPA APEX II CCD'
_diffrn_measurement_method '\w- and \f-scans'
_diffrn_radiation_monochromator graphite
_diffrn_radiation_probe x-ray
_diffrn_radiation_source 'X-ray tube'
_diffrn_radiation_type 'Mo K\a'
_diffrn_radiation_wavelength 0.71073
_diffrn_reflns_av_R_equivalents 0.0475
_diffrn_reflns_av_unetI/netI 0.0629
_diffrn_reflns_limit_h_max 21
_diffrn_reflns_limit_h_min -20
_diffrn_reflns_limit_k_max 33
_diffrn_reflns_limit_k_min -33
_diffrn_reflns_limit_l_max 19
_diffrn_reflns_limit_l_min -19
_diffrn_reflns_number 41081
_diffrn_reflns_theta_full 30.07
_diffrn_reflns_theta_max 30.07
_diffrn_reflns_theta_min 1.35
_exptl_absorpt_coefficient_mu 0.757
_exptl_absorpt_correction_T_max 0.90
_exptl_absorpt_correction_T_min 0.55
_exptl_absorpt_correction_type multi-scan
_exptl_absorpt_process_details SADABS
_exptl_crystal_colour 'translucent red'
_exptl_crystal_density_diffrn 1.3267
_exptl_crystal_description plate
_exptl_crystal_F_000 2128
_exptl_crystal_size_max 0.61
_exptl_crystal_size_mid 0.22
_exptl_crystal_size_min 0.04
_refine_diff_density_max 0.65
_refine_diff_density_min -0.61
_refine_ls_extinction_method none
_refine_ls_goodness_of_fit_gt 1.39
_refine_ls_goodness_of_fit_ref 1.23
_refine_ls_hydrogen_treatment mixed
_refine_ls_number_constraints 304
_refine_ls_number_parameters 549
_refine_ls_number_reflns 14613
_refine_ls_number_restraints 2
_refine_ls_R_factor_all 0.0781
_refine_ls_R_factor_gt 0.0383
_refine_ls_shift/su_max 0.0335
_refine_ls_shift/su_mean 0.0010
_refine_ls_structure_factor_coef F
_refine_ls_weighting_details w=1/(\s^2^(F)+0.0001F^2^)
_refine_ls_weighting_scheme sigma
_refine_ls_wR_factor_gt 0.0355
_refine_ls_wR_factor_ref 0.0397
_reflns_number_gt 9269
_reflns_number_total 14613
_reflns_threshold_expression I>3\s(I)
_cod_data_source_file cs6b00416_si_002.cif
_cod_data_source_block Fe_PNP_H_CO_HCOO
_cod_depositor_comments
;
The following automatic conversions were performed:

'_diffrn_radiation_probe' value 'X-ray' changed to 'x-ray' according
to
/usr/data/users/saulius/crontab/automatic-downloads/rss-feeds/ACS/lib/dictionaries/cif_core.dic
dictionary named 'cif_core.dic' version 2.4.2 from 2011-04-26.

Automatic conversion script
Id: cif_fix_values 4268 2015-11-12 08:31:59Z antanas 
;
_cod_original_cell_volume 5000.2(9)
_cod_original_sg_symbol_Hall '-P 2ycb'
_cod_original_formula_sum 'C21 H39 Fe1 N3 O3 P2'
_cod_database_code 4513862

loop_
_space_group_symop_id
_space_group_symop_operation_xyz
1 x,y,z
2 -x,y+1/2,-z+1/2
3 -x,-y,-z
4 x,-y+1/2,z+1/2

loop_
_atom_site_label
_atom_site_type_symbol
_atom_site_fract_x
_atom_site_fract_y
_atom_site_fract_z
_atom_site_adp_type
_atom_site_U_iso_or_equiv
_atom_site_site_symmetry_multiplicity
_atom_site_occupancy
_atom_site_calc_flag
Fe1 Fe 0.301744(17) 0.614061(12) 0.063174(18) Uani 0.01313(8) 4 1 d
P1 P 0.34163(3) 0.68794(2) 0.15022(3) Uani 0.01572(15) 4 1 d
P2 P 0.26114(3) 0.55915(2) -0.05840(4) Uani 0.01717(15) 4 1 d
O1 O 0.16425(9) 0.57691(6) 0.17600(10) Uani 0.0253(5) 4 1 d
O2 O 0.40583(9) 0.56312(6) 0.11045(10) Uani 0.0225(5) 4 1 d
O3 O 0.36350(10) 0.53042(6) 0.24797(10) Uani 0.0296(5) 4 1 d
N1 N 0.38658(10) 0.64501(7) -0.02300(11) Uani 0.0150(5) 4 1 d
N2 N 0.42203(10) 0.71648(7) 0.08748(11) Uani 0.0177(5) 4 1 d
N3 N 0.33364(12) 0.57888(7) -0.13701(11) Uani 0.0239(6) 4 1 d
C1 C 0.44074(12) 0.68890(8) 0.00592(13) Uani 0.0162(6) 4 1 d
C2 C 0.51021(13) 0.70558(9) -0.04480(14) Uani 0.0218(7) 4 1 d
C3 C 0.52098(14) 0.67703(9) -0.12789(15) Uani 0.0257(7) 4 1 d
C4 C 0.46338(14) 0.63503(9) -0.16260(15) Uani 0.0252(7) 4 1 d
C5 C 0.39556(13) 0.61955(9) -0.10783(13) Uani 0.0191(6) 4 1 d
C6 C 0.26068(13) 0.74650(9) 0.15823(15) Uani 0.0241(7) 4 1 d
C7 C 0.24763(14) 0.78154(10) 0.06683(17) Uani 0.0331(8) 4 1 d
C8 C 0.17008(14) 0.72373(10) 0.18006(16) Uani 0.0347(8) 4 1 d
C9 C 0.39959(13) 0.68726(9) 0.27322(13) Uani 0.0241(7) 4 1 d
C10 C 0.48767(13) 0.65582(10) 0.28106(16) Uani 0.0338(8) 4 1 d
C11 C 0.34024(15) 0.66308(11) 0.34433(15) Uani 0.0396(9) 4 1 d
C12 C 0.15165(14) 0.57048(10) -0.12855(16) Uani 0.0326(8) 4 1 d
C13 C 0.14527(17) 0.62873(11) -0.17453(17) Uani 0.0456(10) 4 1 d
C14 C 0.07513(15) 0.56264(13) -0.0682(2) Uani 0.0589(12) 4 1 d
C15 C 0.27347(14) 0.48124(9) -0.05642(15) Uani 0.0231(7) 4 1 d
C16 C 0.37057(15) 0.46213(10) -0.05169(16) Uani 0.0349(8) 4 1 d
C17 C 0.23073(15) 0.45572(10) 0.02705(15) Uani 0.0328(8) 4 1 d
C18 C 0.47147(14) 0.76808(9) 0.11675(14) Uani 0.0256(7) 4 1 d
C19 C 0.33112(16) 0.55519(10) -0.23359(14) Uani 0.0341(8) 4 1 d
C20 C 0.22189(13) 0.59046(8) 0.13310(13) Uani 0.0176(6) 4 1 d
C21 C 0.41195(14) 0.53292(9) 0.18350(15) Uani 0.0263(7) 4 1 d
Fe2 Fe 0.192153(17) 0.134700(11) 0.019046(19) Uani 0.01204(8) 4 1 d
P3 P 0.14312(3) 0.17785(2) 0.13952(4) Uani 0.01389(14) 4 1 d
P4 P 0.25079(3) 0.07177(2) -0.06771(3) Uani 0.01237(14) 4 1 d
O4 O 0.29618(9) 0.22803(6) -0.04179(10) Uani 0.0220(5) 4 1 d
O5 O 0.07566(9) 0.14042(6) -0.07039(10) Uani 0.0228(5) 4 1 d
O6 O 0.09080(10) 0.22460(7) -0.13724(11) Uani 0.0337(6) 4 1 d
N4 N 0.13428(9) 0.06652(6) 0.07085(10) Uani 0.0128(5) 4 1 d
N5 N 0.08742(10) 0.12419(7) 0.18912(11) Uani 0.0187(5) 4 1 d
N6 N 0.19137(10) 0.01252(6) -0.04526(11) Uani 0.0135(5) 4 1 d
C22 C 0.08707(12) 0.07149(8) 0.14744(13) Uani 0.0148(6) 4 1 d
C23 C 0.04182(12) 0.02537(9) 0.18037(13) Uani 0.0175(6) 4 1 d
C24 C 0.04613(12) -0.02602(8) 0.13489(13) Uani 0.0169(6) 4 1 d
C25 C 0.09587(12) -0.03233(8) 0.05987(13) Uani 0.0158(6) 4 1 d
C26 C 0.13965(12) 0.01509(8) 0.02899(13) Uani 0.0127(5) 4 1 d
C27 C 0.22518(12) 0.20193(8) 0.23855(13) Uani 0.0149(6) 4 1 d
C28 C 0.26486(12) 0.15266(9) 0.30014(14) Uani 0.0227(7) 4 1 d
C29 C 0.30023(12) 0.23452(8) 0.19928(14) Uani 0.0176(6) 4 1 d
C30 C 0.05982(13) 0.23526(9) 0.13142(15) Uani 0.0239(7) 4 1 d
C31 C -0.03141(13) 0.21641(11) 0.08429(15) Uani 0.0329(8) 4 1 d
C32 C 0.09182(14) 0.28689(10) 0.08008(18) Uani 0.0365(8) 4 1 d
C33 C 0.36705(12) 0.04775(8) -0.03468(13) Uani 0.0156(6) 4 1 d
C34 C 0.37913(13) 0.02376(9) 0.06655(14) Uani 0.0242(7) 4 1 d
C35 C 0.43488(13) 0.09503(9) -0.04431(15) Uani 0.0252(7) 4 1 d
C36 C 0.24162(12) 0.07514(8) -0.19945(12) Uani 0.0150(6) 4 1 d
C37 C 0.14749(12) 0.06337(9) -0.24604(13) Uani 0.0197(6) 4 1 d
C38 C 0.27065(13) 0.13351(9) -0.23124(14) Uani 0.0217(6) 4 1 d
C39 C 0.04283(14) 0.13183(9) 0.27569(15) Uani 0.0277(7) 4 1 d
C40 C 0.20721(13) -0.04258(8) -0.08824(14) Uani 0.0190(6) 4 1 d
C41 C 0.25120(12) 0.19139(8) -0.01953(13) Uani 0.0151(6) 4 1 d
C42 C 0.05441(13) 0.17742(10) -0.12161(14) Uani 0.0208(7) 4 1 d
H1c2 H 0.549275 0.736009 -0.022468 Uiso 0.0262 4 1 d
H1c3 H 0.569955 0.686731 -0.162389 Uiso 0.0308 4 1 d
H1c4 H 0.469326 0.616829 -0.222464 Uiso 0.0303 4 1 d
H1c6 H 0.285305 0.770457 0.209683 Uiso 0.0289 4 1 d
H1c7 H 0.301664 0.801375 0.058947 Uiso 0.0397 4 1 d
H2c7 H 0.232451 0.756944 0.013155 Uiso 0.0397 4 1 d
H3c7 H 0.200562 0.808386 0.07082 Uiso 0.0397 4 1 d
H1c8 H 0.178515 0.698777 0.234168 Uiso 0.0416 4 1 d
H2c8 H 0.132788 0.754817 0.19404 Uiso 0.0416 4 1 d
H3c8 H 0.142338 0.703358 0.125601 Uiso 0.0416 4 1 d
H1c9 H 0.412614 0.726143 0.289254 Uiso 0.0289 4 1 d
H1c10 H 0.522073 0.669069 0.232398 Uiso 0.0406 4 1 d
H2c10 H 0.519792 0.662588 0.342832 Uiso 0.0406 4 1 d
H3c10 H 0.476804 0.615946 0.272906 Uiso 0.0406 4 1 d
H1c11 H 0.28923 0.68704 0.346209 Uiso 0.0476 4 1 d
H2c11 H 0.321154 0.625671 0.324625 Uiso 0.0476 4 1 d
H3c11 H 0.373136 0.661378 0.406744 Uiso 0.0476 4 1 d
H1c12 H 0.146583 0.542176 -0.17782 Uiso 0.0391 4 1 d
H1c13 H 0.187787 0.631599 -0.219857 Uiso 0.0547 4 1 d
H2c13 H 0.08646 0.634218 -0.206679 Uiso 0.0547 4 1 d
H3c13 H 0.157539 0.657205 -0.126145 Uiso 0.0547 4 1 d
H1c14 H 0.077347 0.525109 -0.041803 Uiso 0.0707 4 1 d
H2c14 H 0.08026 0.589939 -0.017383 Uiso 0.0707 4 1 d
H3c14 H 0.019621 0.567946 -0.107584 Uiso 0.0707 4 1 d
H1c15 H 0.243307 0.467615 -0.115718 Uiso 0.0278 4 1 d
H1c16 H 0.393451 0.47169 -0.110417 Uiso 0.0419 4 1 d
H2c16 H 0.40514 0.480844 0.000539 Uiso 0.0419 4 1 d
H3c16 H 0.373975 0.421864 -0.042241 Uiso 0.0419 4 1 d
H1c17 H 0.168506 0.464779 0.020276 Uiso 0.0393 4 1 d
H2c17 H 0.238065 0.415315 0.027171 Uiso 0.0393 4 1 d
H3c17 H 0.258803 0.471055 0.08608 Uiso 0.0393 4 1 d
H1c18 H 0.444257 0.786423 0.166809 Uiso 0.0307 4 1 d
H2c18 H 0.531803 0.758449 0.139565 Uiso 0.0307 4 1 d
H3c18 H 0.470772 0.793209 0.063088 Uiso 0.0307 4 1 d
H1c19 H 0.280202 0.530942 -0.24622 Uiso 0.041 4 1 d
H2c19 H 0.327244 0.585445 -0.279428 Uiso 0.041 4 1 d
H3c19 H 0.38425 0.533679 -0.238299 Uiso 0.041 4 1 d
H1c21 H 0.462078 0.50774 0.19067 Uiso 0.0315 4 1 d
H1c23 H 0.008259 0.02936 0.233779 Uiso 0.021 4 1 d
H1c24 H 0.013994 -0.057855 0.155837 Uiso 0.0203 4 1 d
H1c25 H 0.100374 -0.068459 0.029486 Uiso 0.0189 4 1 d
H1c27 H 0.194105 0.226161 0.278221 Uiso 0.0179 4 1 d
H1c28 H 0.218708 0.134347 0.330123 Uiso 0.0272 4 1 d
H2c28 H 0.291347 0.125905 0.260594 Uiso 0.0272 4 1 d
H3c28 H 0.309388 0.166847 0.348318 Uiso 0.0272 4 1 d
H1c29 H 0.275421 0.263445 0.156268 Uiso 0.0212 4 1 d
H2c29 H 0.337517 0.251688 0.251157 Uiso 0.0212 4 1 d
H3c29 H 0.334921 0.208916 0.165741 Uiso 0.0212 4 1 d
H1c30 H 0.052913 0.245553 0.196079 Uiso 0.0286 4 1 d
H1c31 H -0.051899 0.18493 0.118946 Uiso 0.0395 4 1 d
H2c31 H -0.072731 0.247234 0.084813 Uiso 0.0395 4 1 d
H3c31 H -0.02691 0.205233 0.019511 Uiso 0.0395 4 1 d
H1c32 H 0.145788 0.300894 0.114604 Uiso 0.0438 4 1 d
H2c32 H 0.102684 0.276379 0.016632 Uiso 0.0438 4 1 d
H3c32 H 0.04714 0.315916 0.07667 Uiso 0.0438 4 1 d
H1c33 H 0.378001 0.018364 -0.078971 Uiso 0.0188 4 1 d
H1c34 H 0.337472 -0.006474 0.07139 Uiso 0.0291 4 1 d
H2c34 H 0.438594 0.009542 0.080794 Uiso 0.0291 4 1 d
H3c34 H 0.368935 0.053123 0.111175 Uiso 0.0291 4 1 d
H1c35 H 0.43648 0.103675 -0.110671 Uiso 0.0302 4 1 d
H2c35 H 0.417952 0.128265 -0.011511 Uiso 0.0302 4 1 d
H3c35 H 0.49267 0.082765 -0.016762 Uiso 0.0302 4 1 d
H1c36 H 0.279869 0.046182 -0.219663 Uiso 0.018 4 1 d
H1c37 H 0.131988 0.024773 -0.234181 Uiso 0.0236 4 1 d
H2c37 H 0.106638 0.088331 -0.2196 Uiso 0.0236 4 1 d
H3c37 H 0.144551 0.069577 -0.313673 Uiso 0.0236 4 1 d
H1c38 H 0.329532 0.141551 -0.201327 Uiso 0.0261 4 1 d
H2c38 H 0.270405 0.133886 -0.299406 Uiso 0.0261 4 1 d
H3c38 H 0.230232 0.161756 -0.212941 Uiso 0.0261 4 1 d
H1c39 H 0.052657 0.169739 0.299274 Uiso 0.0332 4 1 d
H2c39 H -0.019828 0.125407 0.260606 Uiso 0.0332 4 1 d
H3c39 H 0.06659 0.105313 0.323672 Uiso 0.0332 4 1 d
H1c40 H 0.245155 -0.037689 -0.137711 Uiso 0.0228 4 1 d
H2c40 H 0.235295 -0.067567 -0.040111 Uiso 0.0228 4 1 d
H3c40 H 0.15156 -0.058582 -0.115051 Uiso 0.0228 4 1 d
H1c42 H -0.001532 0.171442 -0.159798 Uiso 0.025 4 1 d
H1 H 0.2318(9) 0.6510(7) 0.0182(12) Uiso 0.032(6) 4 1 d
H2 H 0.2710(7) 0.1240(9) 0.0866(10) Uiso 0.034(6) 4 1 d

loop_
_atom_site_aniso_label
_atom_site_aniso_type_symbol
_atom_site_aniso_U_11
_atom_site_aniso_U_22
_atom_site_aniso_U_33
_atom_site_aniso_U_12
_atom_site_aniso_U_13
_atom_site_aniso_U_23
Fe1 Fe 0.01142(13) 0.01572(15) 0.01210(13) -0.00333(11) 0.00073(10) -0.00006(11)
P1 P 0.0157(2) 0.0184(3) 0.0126(2) -0.0056(2) -0.00013(19) -0.0004(2)
P2 P 0.0186(3) 0.0182(3) 0.0144(2) -0.0037(2) 0.0004(2) -0.0015(2)
O1 O 0.0197(8) 0.0294(9) 0.0285(8) -0.0035(6) 0.0103(6) 0.0041(7)
O2 O 0.0169(7) 0.0264(9) 0.0244(8) 0.0022(6) 0.0037(6) 0.0049(7)
O3 O 0.0309(9) 0.0326(10) 0.0258(8) -0.0072(7) 0.0048(7) 0.0100(7)
N1 N 0.0145(8) 0.0179(9) 0.0123(8) -0.0020(6) 0.0009(6) 0.0017(7)
N2 N 0.0185(8) 0.0193(9) 0.0147(8) -0.0105(7) -0.0010(6) 0.0008(7)
N3 N 0.0337(10) 0.0243(10) 0.0147(9) -0.0072(8) 0.0072(8) -0.0031(8)
C1 C 0.0127(9) 0.0193(11) 0.0158(10) -0.0007(8) -0.0015(7) 0.0066(8)
C2 C 0.0156(10) 0.0243(12) 0.0254(11) -0.0052(8) 0.0015(8) 0.0083(9)
C3 C 0.0199(11) 0.0288(13) 0.0305(12) 0.0013(9) 0.0119(9) 0.0113(10)
C4 C 0.0321(12) 0.0251(12) 0.0208(11) 0.0022(10) 0.0133(9) 0.0040(10)
C5 C 0.0235(11) 0.0189(11) 0.0155(10) 0.0009(8) 0.0047(8) 0.0036(8)
C6 C 0.0273(12) 0.0190(12) 0.0257(12) -0.0019(9) 0.0020(9) -0.0056(9)
C7 C 0.0286(13) 0.0258(14) 0.0434(14) 0.0001(10) -0.0022(11) 0.0048(11)
C8 C 0.0288(13) 0.0321(15) 0.0456(16) 0.0046(11) 0.0148(11) -0.0051(12)
C9 C 0.0296(12) 0.0288(13) 0.0124(10) -0.0135(10) -0.0042(8) 0.0002(9)
C10 C 0.0281(12) 0.0436(16) 0.0259(13) -0.0156(11) -0.0134(10) 0.0139(11)
C11 C 0.0458(15) 0.0561(19) 0.0163(12) -0.0152(13) 0.0011(11) 0.0050(12)
C12 C 0.0310(13) 0.0329(15) 0.0299(13) -0.0006(10) -0.0138(10) -0.0102(11)
C13 C 0.0522(17) 0.0445(18) 0.0347(15) 0.0151(13) -0.0176(12) -0.0014(13)
C14 C 0.0189(13) 0.069(2) 0.085(2) -0.0026(13) -0.0113(14) 0.0126(19)
C15 C 0.0322(12) 0.0178(11) 0.0198(11) -0.0053(9) 0.0047(9) -0.0048(9)
C16 C 0.0417(14) 0.0288(14) 0.0356(14) 0.0062(11) 0.0099(11) 0.0001(11)
C17 C 0.0436(14) 0.0260(14) 0.0299(13) -0.0075(11) 0.0096(11) 0.0021(11)
C18 C 0.0280(12) 0.0240(12) 0.0231(12) -0.0138(9) -0.0042(9) 0.0032(9)
C19 C 0.0543(17) 0.0320(15) 0.0174(11) -0.0073(12) 0.0097(11) -0.0073(10)
C20 C 0.0187(10) 0.0150(11) 0.0180(10) 0.0006(8) -0.0023(8) -0.0014(8)
C21 C 0.0178(11) 0.0273(13) 0.0335(13) 0.0002(9) 0.0021(9) 0.0031(10)
Fe2 Fe 0.01146(13) 0.00943(14) 0.01527(14) -0.00142(11) 0.00164(10) -0.00220(11)
P3 P 0.0109(2) 0.0124(3) 0.0181(3) -0.00032(19) 0.00040(19) -0.0052(2)
P4 P 0.0136(2) 0.0096(2) 0.0142(2) -0.00076(18) 0.00289(18) -0.00052(20)
O4 O 0.0235(8) 0.0178(8) 0.0246(8) -0.0083(6) 0.0023(6) 0.0014(6)
O5 O 0.0159(7) 0.0214(8) 0.0306(9) -0.0031(6) 0.0007(6) -0.0128(7)
O6 O 0.0331(9) 0.0326(10) 0.0352(9) 0.0021(7) 0.0024(7) 0.0116(8)
N4 N 0.0117(7) 0.0119(8) 0.0151(8) -0.0019(6) 0.0028(6) -0.0016(7)
N5 N 0.0177(8) 0.0174(10) 0.0226(9) -0.0061(7) 0.0100(7) -0.0092(7)
N6 N 0.0183(8) 0.0077(8) 0.0155(8) -0.0031(6) 0.0065(6) -0.0030(6)
C22 C 0.0123(9) 0.0172(11) 0.0148(9) -0.0033(7) 0.0012(7) -0.0044(8)
C23 C 0.0151(10) 0.0226(11) 0.0152(10) -0.0051(8) 0.0042(8) -0.0014(8)
C24 C 0.0164(10) 0.0187(11) 0.0156(10) -0.0051(8) 0.0009(8) 0.0042(8)
C25 C 0.0186(10) 0.0120(10) 0.0163(10) -0.0023(8) 0.0008(8) -0.0018(8)
C26 C 0.0121(9) 0.0133(10) 0.0123(9) -0.0015(7) 0.0001(7) -0.0013(8)
C27 C 0.0145(9) 0.0133(10) 0.0167(10) 0.0011(7) 0.0002(7) -0.0045(8)
C28 C 0.0221(11) 0.0228(12) 0.0224(11) 0.0002(9) -0.0009(9) 0.0020(9)
C29 C 0.0156(9) 0.0141(10) 0.0221(11) -0.0011(8) -0.0028(8) -0.0032(8)
C30 C 0.0198(11) 0.0261(12) 0.0243(11) 0.0103(9) -0.0037(9) -0.0121(10)
C31 C 0.0178(11) 0.0508(17) 0.0292(13) 0.0113(10) -0.0009(9) -0.0095(12)
C32 C 0.0312(13) 0.0204(13) 0.0528(16) 0.0096(10) -0.0164(11) -0.0050(12)
C33 C 0.0156(9) 0.0134(10) 0.0182(10) 0.0024(8) 0.0037(8) -0.0023(8)
C34 C 0.0226(11) 0.0237(12) 0.0259(11) 0.0068(9) 0.0010(9) 0.0024(10)
C35 C 0.0179(10) 0.0276(13) 0.0296(12) -0.0004(9) 0.0009(9) 0.0002(10)
C36 C 0.0167(10) 0.0138(10) 0.0152(10) 0.0006(8) 0.0047(8) 0.0008(8)
C37 C 0.0215(10) 0.0239(12) 0.0141(10) -0.0021(9) 0.0041(8) -0.0010(9)
C38 C 0.0244(11) 0.0215(11) 0.0198(11) -0.0033(9) 0.0049(9) 0.0045(9)
C39 C 0.0275(12) 0.0308(14) 0.0276(12) -0.0099(10) 0.0152(10) -0.0158(10)
C40 C 0.0261(11) 0.0115(10) 0.0206(11) -0.0007(8) 0.0078(9) -0.0032(8)
C41 C 0.0159(9) 0.0137(10) 0.0152(9) 0.0034(8) -0.0005(7) -0.0027(8)
C42 C 0.0180(10) 0.0328(13) 0.0123(10) -0.0154(9) 0.0044(8) -0.0135(9)

loop_
_atom_type_symbol
_atom_type_scat_dispersion_real
_atom_type_scat_dispersion_imag
_atom_type_scat_source
C 0.0033 0.0016 'International Tables Vol C tables 4.2.6.8 and 6.1.1.1'
H 0.0000 0.0000 'International Tables Vol C tables 4.2.6.8 and 6.1.1.1'
Fe 0.3463 0.8444 'International Tables Vol C tables 4.2.6.8 and 6.1.1.1'
N 0.0061 0.0033 'International Tables Vol C tables 4.2.6.8 and 6.1.1.1'
O 0.0106 0.0060 'International Tables Vol C tables 4.2.6.8 and 6.1.1.1'
P 0.1023 0.0942 'International Tables Vol C tables 4.2.6.8 and 6.1.1.1'

loop_
_geom_angle_atom_site_label_1
_geom_angle_atom_site_label_2
_geom_angle_atom_site_label_3
_geom_angle
P1 Fe1 P2 162.57(2)
P1 Fe1 O2 97.76(4)
P1 Fe1 N1 83.91(5)
P1 Fe1 C20 95.93(7)
P1 Fe1 H1 84.6(6)
P2 Fe1 O2 92.49(4)
P2 Fe1 N1 83.28(5)
P2 Fe1 C20 95.94(6)
P2 Fe1 H1 83.7(6)
O2 Fe1 N1 83.52(6)
O2 Fe1 C20 100.87(7)
O2 Fe1 H1 173.0(7)
N1 Fe1 C20 175.58(8)
N1 Fe1 H1 90.2(6)
C20 Fe1 H1 85.4(6)
Fe1 P1 N2 100.99(6)
Fe1 P1 C6 119.19(7)
Fe1 P1 C9 126.27(7)
N2 P1 C6 104.50(9)
N2 P1 C9 101.38(8)
C6 P1 C9 101.20(9)
Fe1 P2 N3 101.71(6)
Fe1 P2 C12 119.23(8)
Fe1 P2 C15 124.13(7)
N3 P2 C12 102.55(9)
N3 P2 C15 102.08(9)
C12 P2 C15 103.58(10)
Fe1 O2 C21 126.13(14)
Fe1 N1 C1 120.31(12)
Fe1 N1 C5 120.54(13)
C1 N1 C5 118.96(16)
P1 N2 C1 117.95(13)
P1 N2 C18 123.34(13)
C1 N2 C18 118.70(16)
P2 N3 C5 117.64(14)
P2 N3 C19 123.12(15)
C5 N3 C19 119.23(18)
N1 C1 N2 115.88(17)
N1 C1 C2 121.87(17)
N2 C1 C2 122.25(17)
C1 C2 C3 117.90(18)
C1 C2 H1c2 121.05
C3 C2 H1c2 121.05
C2 C3 C4 121.6(2)
C2 C3 H1c3 119.22
C4 C3 H1c3 119.22
C3 C4 C5 117.89(19)
C3 C4 H1c4 121.06
C5 C4 H1c4 121.06
N1 C5 N3 116.03(18)
N1 C5 C4 121.54(18)
N3 C5 C4 122.42(18)
P1 C6 C7 111.97(15)
P1 C6 C8 111.22(15)
P1 C6 H1c6 106.4
C7 C6 C8 109.10(17)
C7 C6 H1c6 108.64
C8 C6 H1c6 109.43
C6 C7 H1c7 109.47
C6 C7 H2c7 109.47
C6 C7 H3c7 109.47
H1c7 C7 H2c7 109.47
H1c7 C7 H3c7 109.47
H2c7 C7 H3c7 109.47
C6 C8 H1c8 109.47
C6 C8 H2c8 109.47
C6 C8 H3c8 109.47
H1c8 C8 H2c8 109.47
H1c8 C8 H3c8 109.47
H2c8 C8 H3c8 109.47
P1 C9 C10 112.94(14)
P1 C9 C11 111.43(14)
P1 C9 H1c9 105.93
C10 C9 C11 110.31(18)
C10 C9 H1c9 107.16
C11 C9 H1c9 108.81
C9 C10 H1c10 109.47
C9 C10 H2c10 109.47
C9 C10 H3c10 109.47
H1c10 C10 H2c10 109.47
H1c10 C10 H3c10 109.47
H2c10 C10 H3c10 109.47
C9 C11 H1c11 109.47
C9 C11 H2c11 109.47
C9 C11 H3c11 109.47
H1c11 C11 H2c11 109.47
H1c11 C11 H3c11 109.47
H2c11 C11 H3c11 109.47
P2 C12 C13 111.59(16)
P2 C12 C14 112.13(16)
P2 C12 H1c12 106.12
C13 C12 C14 109.4(2)
C13 C12 H1c12 109
C14 C12 H1c12 108.43
C12 C13 H1c13 109.47
C12 C13 H2c13 109.47
C12 C13 H3c13 109.47
H1c13 C13 H2c13 109.47
H1c13 C13 H3c13 109.47
H2c13 C13 H3c13 109.47
C12 C14 H1c14 109.47
C12 C14 H2c14 109.47
C12 C14 H3c14 109.47
H1c14 C14 H2c14 109.47
H1c14 C14 H3c14 109.47
H2c14 C14 H3c14 109.47
P2 C15 C16 112.85(15)
P2 C15 C17 110.63(15)
P2 C15 H1c15 106.44
C16 C15 C17 109.86(17)
C16 C15 H1c15 107.27
C17 C15 H1c15 109.65
C15 C16 H1c16 109.47
C15 C16 H2c16 109.47
C15 C16 H3c16 109.47
H1c16 C16 H2c16 109.47
H1c16 C16 H3c16 109.47
H2c16 C16 H3c16 109.47
C15 C17 H1c17 109.47
C15 C17 H2c17 109.47
C15 C17 H3c17 109.47
H1c17 C17 H2c17 109.47
H1c17 C17 H3c17 109.47
H2c17 C17 H3c17 109.47
N2 C18 H1c18 109.47
N2 C18 H2c18 109.47
N2 C18 H3c18 109.47
H1c18 C18 H2c18 109.47
H1c18 C18 H3c18 109.47
H2c18 C18 H3c18 109.47
N3 C19 H1c19 109.47
N3 C19 H2c19 109.47
N3 C19 H3c19 109.47
H1c19 C19 H2c19 109.47
H1c19 C19 H3c19 109.47
H2c19 C19 H3c19 109.47
Fe1 C20 O1 175.31(17)
O2 C21 O3 129.9(2)
O2 C21 H1c21 115.04
O3 C21 H1c21 115.04
P3 Fe2 P4 162.32(2)
P3 Fe2 O5 95.82(4)
P3 Fe2 N4 83.65(5)
P3 Fe2 C41 96.78(7)
P3 Fe2 H2 84.2(6)
P4 Fe2 O5 94.45(4)
P4 Fe2 N4 83.16(5)
P4 Fe2 C41 95.28(7)
P4 Fe2 H2 83.8(7)
O5 Fe2 N4 84.01(6)
O5 Fe2 C41 101.24(7)
O5 Fe2 H2 172.9(7)
N4 Fe2 C41 174.64(7)
N4 Fe2 H2 89.0(7)
C41 Fe2 H2 85.7(7)
Fe2 P3 N5 101.53(6)
Fe2 P3 C27 118.13(6)
Fe2 P3 C30 125.88(7)
N5 P3 C27 103.83(8)
N5 P3 C30 101.69(9)
C27 P3 C30 102.47(9)
Fe2 P4 N6 101.32(6)
Fe2 P4 C33 120.27(6)
Fe2 P4 C36 123.14(6)
N6 P4 C33 101.98(8)
N6 P4 C36 103.93(8)
C33 P4 C36 102.94(9)
Fe2 O5 C42 126.28(14)
Fe2 N4 C22 120.52(12)
Fe2 N4 C26 120.55(12)
C22 N4 C26 118.91(16)
P3 N5 C22 118.15(13)
P3 N5 C39 122.80(13)
C22 N5 C39 119.02(16)
P4 N6 C26 117.45(12)
P4 N6 C40 122.26(13)
C26 N6 C40 119.14(15)
N4 C22 N5 116.00(16)
N4 C22 C23 121.18(17)
N5 C22 C23 122.82(17)
C22 C23 C24 118.79(18)
C22 C23 H1c23 120.61
C24 C23 H1c23 120.61
C23 C24 C25 120.86(18)
C23 C24 H1c24 119.57
C25 C24 H1c24 119.57
C24 C25 C26 118.34(18)
C24 C25 H1c25 120.83
C26 C25 H1c25 120.83
N4 C26 N6 115.93(16)
N4 C26 C25 121.85(17)
N6 C26 C25 122.22(17)
P3 C27 C28 112.33(13)
P3 C27 C29 110.18(12)
P3 C27 H1c27 106.91
C28 C27 C29 109.14(14)
C28 C27 H1c27 107.99
C29 C27 H1c27 110.24
C27 C28 H1c28 109.47
C27 C28 H2c28 109.47
C27 C28 H3c28 109.47
H1c28 C28 H2c28 109.47
H1c28 C28 H3c28 109.47
H2c28 C28 H3c28 109.47
C27 C29 H1c29 109.47
C27 C29 H2c29 109.47
C27 C29 H3c29 109.47
H1c29 C29 H2c29 109.47
H1c29 C29 H3c29 109.47
H2c29 C29 H3c29 109.47
P3 C30 C31 112.96(15)
P3 C30 C32 111.33(14)
P3 C30 H1c30 106
C31 C30 C32 110.33(17)
C31 C30 H1c30 107.09
C32 C30 H1c30 108.87
C30 C31 H1c31 109.47
C30 C31 H2c31 109.47
C30 C31 H3c31 109.47
H1c31 C31 H2c31 109.47
H1c31 C31 H3c31 109.47
H2c31 C31 H3c31 109.47
C30 C32 H1c32 109.47
C30 C32 H2c32 109.47
C30 C32 H3c32 109.47
H1c32 C32 H2c32 109.47
H1c32 C32 H3c32 109.47
H2c32 C32 H3c32 109.47
P4 C33 C34 110.82(13)
P4 C33 C35 112.39(13)
P4 C33 H1c33 106.72
C34 C33 C35 110.09(15)
C34 C33 H1c33 109.17
C35 C33 H1c33 107.49
C33 C34 H1c34 109.47
C33 C34 H2c34 109.47
C33 C34 H3c34 109.47
H1c34 C34 H2c34 109.47
H1c34 C34 H3c34 109.47
H2c34 C34 H3c34 109.47
C33 C35 H1c35 109.47
C33 C35 H2c35 109.47
C33 C35 H3c35 109.47
H1c35 C35 H2c35 109.47
H1c35 C35 H3c35 109.47
H2c35 C35 H3c35 109.47
P4 C36 C37 112.51(13)
P4 C36 C38 110.02(13)
P4 C36 H1c36 106.83
C37 C36 C38 108.93(15)
C37 C36 H1c36 107.97
C38 C36 H1c36 110.55
C36 C37 H1c37 109.47
C36 C37 H2c37 109.47
C36 C37 H3c37 109.47
H1c37 C37 H2c37 109.47
H1c37 C37 H3c37 109.47
H2c37 C37 H3c37 109.47
C36 C38 H1c38 109.47
C36 C38 H2c38 109.47
C36 C38 H3c38 109.47
H1c38 C38 H2c38 109.47
H1c38 C38 H3c38 109.47
H2c38 C38 H3c38 109.47
N5 C39 H1c39 109.47
N5 C39 H2c39 109.47
N5 C39 H3c39 109.47
H1c39 C39 H2c39 109.47
H1c39 C39 H3c39 109.47
H2c39 C39 H3c39 109.47
N6 C40 H1c40 109.47
N6 C40 H2c40 109.47
N6 C40 H3c40 109.47
H1c40 C40 H2c40 109.47
H1c40 C40 H3c40 109.47
H2c40 C40 H3c40 109.47
Fe2 C41 O4 175.25(16)
O5 C42 O6 132.45(19)
O5 C42 H1c42 113.78
O6 C42 H1c42 113.78

loop_
_geom_bond_atom_site_label_1
_geom_bond_atom_site_label_2
_geom_bond_distance
Fe1 P1 2.1765(7)
Fe1 P2 2.1789(7)
Fe1 O2 2.0323(14)
Fe1 N1 2.0043(16)
Fe1 C20 1.737(2)
Fe1 H1 1.460(15)
P1 N2 1.7221(17)
P1 C6 1.859(2)
P1 C9 1.8498(19)
P2 N3 1.7115(19)
P2 C12 1.849(2)
P2 C15 1.848(2)
O1 C20 1.162(2)
O2 C21 1.246(3)
O3 C21 1.233(3)
N1 C1 1.354(2)
N1 C5 1.358(2)
N2 C1 1.378(2)
N2 C18 1.463(3)
N3 C5 1.371(3)
N3 C19 1.467(3)
C1 C2 1.395(3)
C2 C3 1.377(3)
C2 H1c2 0.96
C3 C4 1.372(3)
C3 H1c3 0.96
C4 C5 1.402(3)
C4 H1c4 0.96
C6 C7 1.524(3)
C6 C8 1.537(3)
C6 H1c6 0.96
C7 H1c7 0.96
C7 H2c7 0.96
C7 H3c7 0.96
C8 H1c8 0.96
C8 H2c8 0.96
C8 H3c8 0.96
C9 C10 1.519(3)
C9 C11 1.531(3)
C9 H1c9 0.96
C10 H1c10 0.96
C10 H2c10 0.96
C10 H3c10 0.96
C11 H1c11 0.96
C11 H2c11 0.96
C11 H3c11 0.96
C12 C13 1.518(3)
C12 C14 1.525(4)
C12 H1c12 0.96
C13 H1c13 0.96
C13 H2c13 0.96
C13 H3c13 0.96
C14 H1c14 0.96
C14 H2c14 0.96
C14 H3c14 0.96
C15 C16 1.532(3)
C15 C17 1.530(3)
C15 H1c15 0.96
C16 H1c16 0.96
C16 H2c16 0.96
C16 H3c16 0.96
C17 H1c17 0.96
C17 H2c17 0.96
C17 H3c17 0.96
C18 H1c18 0.96
C18 H2c18 0.96
C18 H3c18 0.96
C19 H1c19 0.96
C19 H2c19 0.96
C19 H3c19 0.96
C21 H1c21 0.96
Fe2 P3 2.1818(7)
Fe2 P4 2.1767(6)
Fe2 O5 2.0501(13)
Fe2 N4 2.0093(16)
Fe2 C41 1.731(2)
Fe2 H2 1.460(12)
P3 N5 1.7143(17)
P3 C27 1.8473(18)
P3 C30 1.846(2)
P4 N6 1.7119(16)
P4 C33 1.8566(18)
P4 C36 1.8469(19)
O4 C41 1.166(2)
O5 C42 1.155(3)
O6 C42 1.273(3)
N4 C22 1.366(2)
N4 C26 1.356(2)
N5 C22 1.375(2)
N5 C39 1.472(3)
N6 C26 1.379(2)
N6 C40 1.466(2)
C22 C23 1.394(3)
C23 C24 1.376(3)
C23 H1c23 0.96
C24 C25 1.375(3)
C24 H1c24 0.96
C25 C26 1.396(3)
C25 H1c25 0.96
C27 C28 1.531(3)
C27 C29 1.528(3)
C27 H1c27 0.96
C28 H1c28 0.96
C28 H2c28 0.96
C28 H3c28 0.96
C29 H1c29 0.96
C29 H2c29 0.96
C29 H3c29 0.96
C30 C31 1.528(3)
C30 C32 1.524(3)
C30 H1c30 0.96
C31 H1c31 0.96
C31 H2c31 0.96
C31 H3c31 0.96
C32 H1c32 0.96
C32 H2c32 0.96
C32 H3c32 0.96
C33 C34 1.526(3)
C33 C35 1.533(3)
C33 H1c33 0.96
C34 H1c34 0.96
C34 H2c34 0.96
C34 H3c34 0.96
C35 H1c35 0.96
C35 H2c35 0.96
C35 H3c35 0.96
C36 C37 1.524(3)
C36 C38 1.529(3)
C36 H1c36 0.96
C37 H1c37 0.96
C37 H2c37 0.96
C37 H3c37 0.96
C38 H1c38 0.96
C38 H2c38 0.96
C38 H3c38 0.96
C39 H1c39 0.96
C39 H2c39 0.96
C39 H3c39 0.96
C40 H1c40 0.96
C40 H2c40 0.96
C40 H3c40 0.96
C42 H1c42 0.96

loop_
_geom_hbond_atom_site_label_D
_geom_hbond_atom_site_label_H
_geom_hbond_atom_site_label_A
_geom_hbond_site_symmetry_A
_geom_hbond_distance_DH
_geom_hbond_distance_HA
_geom_hbond_distance_DA
_geom_hbond_angle_DHA
C10 H3c10 C21 . 0.96 2.47 3.354(3) 153.00
C16 H2c16 O2 . 0.96 2.48 3.302(3) 143.19
C27 H1c27 O6 4_555 0.96 2.38 3.321(3) 168.09
C30 H1c30 O6 4_555 0.96 2.46 3.374(3) 160.23
C32 H2c32 O6 . 0.96 2.48 3.395(3) 159.97
C36 H1c36 O3 4_554 0.96 2.28 3.237(2) 172.05

loop_
_restr_distance_atom_site_label_1
_restr_distance_atom_site_label_2
_restr_distance_target
_restr_distance_target_weight_param
Fe1 H1 1.46 0.001
Fe2 H2 1.46 0.001
